data_2009664
loop_
_publ_author_name
'Spek, Anthony L.'
'Timmermans, Petrus J. J. A.'
' Mackor, Adri'

_publ_section_title
<i>trans</i>-<i>transoid</i>-<i>trans</i>-<i>transoid</i>-<i>trans</i>-Tetracyclo[16.4.0.0^2,9^.0^10,17^]docosa-5,13-diene
_journal_issue 5
_journal_name_full 'Acta Crystallographica Section C'
_journal_page_first 744
_journal_page_last 746
_journal_paper_doi 10.1107/S010827019301203X
_journal_volume 50
_journal_year 1994
_chemical_formula_moiety 'C22 H34'
_chemical_formula_sum 'C22 H34'
_chemical_formula_weight 298.51
_chemical_melting_point 371.5
_chemical_name_systematic
;
trans-transoid-trans-transoid-trans-
tetracyclo[16.4.0.0^2,9^.0^10,17^]docosa-5,13-diene
;
_space_group_IT_number 13
_symmetry_cell_setting monoclinic
_symmetry_space_group_name_Hall '-P 2ya'
_symmetry_space_group_name_H-M 'P 1 2/a 1'
_cell_angle_alpha 90
_cell_angle_beta 118.900(10)
_cell_angle_gamma 90
_cell_formula_units_Z 4
_cell_length_a 14.742(2)
_cell_length_b 9.0780(10)
_cell_length_c 15.162(2)
_cell_measurement_reflns_used 25
_cell_measurement_temperature 294
_cell_measurement_theta_max 20
_cell_measurement_theta_min 12
_cell_volume 1776.4(4)
_computing_cell_refinement 'SET4 (de Boer & Duisenberg, 1984)'
_computing_data_collection 'Locally modified CAD4 software'
_computing_data_reduction 'HELENA (Spek, 1990a)'
_computing_molecular_graphics 'PLATON (Spek, 1990b)'
_computing_publication_material PLATON
_computing_structure_refinement 'SHELX76  (Sheldrick, 1976)'
_computing_structure_solution 'SHELXS86 (Sheldrick, 1985)'
_diffrn_ambient_temperature 294
_diffrn_measurement_device 'Enraf-Nonius CAD4'
_diffrn_measurement_method \w/2\q
_diffrn_radiation_monochromator 'Nickel filter'
_diffrn_radiation_source 'sealed tube'
_diffrn_radiation_type 'Cu K\a'
_diffrn_radiation_wavelength 1.5418
_diffrn_reflns_av_R_equivalents 0.07
_diffrn_reflns_av_sigmaI/netI 0.05
_diffrn_reflns_limit_h_max 17
_diffrn_reflns_limit_h_min -17
_diffrn_reflns_limit_k_max 11
_diffrn_reflns_limit_k_min -11
_diffrn_reflns_limit_l_max 18
_diffrn_reflns_limit_l_min -18
_diffrn_reflns_number 14373
_diffrn_reflns_reduction_process
;
 ?
;
_diffrn_reflns_theta_max 70
_diffrn_reflns_theta_min 3.33
_diffrn_standards_decay_% 3.5
_diffrn_standards_interval_time 60
_diffrn_standards_number 2
_exptl_absorpt_coefficient_mu 0.42
_exptl_absorpt_correction_T_max 1.22
_exptl_absorpt_correction_T_min 0.76
_exptl_absorpt_correction_type 'empirical (DIFABS; Walker & Stuart, 1983)'
_exptl_crystal_colour colorless
_exptl_crystal_density_diffrn 1.116
_exptl_crystal_description 'plate shaped'
_exptl_crystal_F_000 664
_exptl_crystal_size_max 0.75
_exptl_crystal_size_mid 0.70
_exptl_crystal_size_min 0.22
_refine_diff_density_max 0.21
_refine_diff_density_min -0.19
_refine_ls_abs_structure_details
;
;
_refine_ls_goodness_of_fit_obs 0.79
_refine_ls_hydrogen_treatment refall
_refine_ls_matrix_type full
_refine_ls_number_parameters 335
_refine_ls_number_reflns 3260
_refine_ls_R_factor_obs 0.064
_refine_ls_shift/esd_max 0.2
_refine_ls_shift/esd_mean 0.05
_refine_ls_structure_factor_coef F
_refine_ls_weighting_scheme unit
_refine_ls_wR_factor_obs 0.059
_reflns_number_observed 3260
_reflns_number_total 3371
_reflns_observed_criterion >2.5\s(I)
_cod_data_source_file ab1112.cif
_cod_data_source_block C22
_cod_depositor_comments
;
The following automatic conversions were performed:
'_symmetry_cell_setting' value 'Monoclinic' changed to 'monoclinic'
according to '/home/saulius/struct/CIF-dictionaries/cif_core.dic'
dictionary named 'cif_core.dic' version 2.4.1 from 2010-06-29.

Automatic conversion script
Id: cif_fix_enum 1527 2010-12-29 10:47:43Z saulius 

The following automatic conversions were performed:

'_symmetry_cell_setting' value 'Monoclinic' changed to 'monoclinic'
according to /home/saulius/struct/CIF-dictionaries/cif_core.dic
dictionary named 'cif_core.dic' version 2.4.1 from
2010-06-29.

'_refine_ls_matrix_type' value 'Full' changed to 'full'
according to /home/saulius/struct/CIF-dictionaries/cif_core.dic
dictionary named 'cif_core.dic' version 2.4.1 from 2010-06-29.

Automatic conversion script
Id: cif_fix_values 1715 2011-07-08 13:25:40Z adriana 

The following automatic conversions were performed:

'_refine_ls_weighting_scheme' value '1' was changed to 'unit'.

Automatic conversion script
Id: cif_fix_values 3143 2015-03-26 13:38:13Z robertas 
;
_cod_original_sg_symbol_H-M 'P 2/a'
_cod_database_code 2009664

loop_
_symmetry_equiv_pos_as_xyz
X,Y,Z
1/2-X,Y,-Z
-X,-Y,-Z
1/2+X,-Y,Z

loop_
_atom_site_aniso_label
_atom_site_aniso_U_11
_atom_site_aniso_U_22
_atom_site_aniso_U_33
_atom_site_aniso_U_12
_atom_site_aniso_U_13
_atom_site_aniso_U_23
C101 0.0353(12) 0.0337(11) 0.0344(11) -0.0006(9) 0.0153(10) 0.0007(9)
C102 0.0449(13) 0.0446(14) 0.0398(12) -0.0001(11) 0.0221(11) -0.0036(10)
C103 0.0572(15) 0.0549(16) 0.0339(12) -0.0070(13) 0.0214(12) -0.0095(11)
C104 0.0544(16) 0.0562(17) 0.0370(13) -0.0151(13) 0.0121(12) -0.0080(12)
C105 0.0471(15) 0.072(2) 0.0435(14) -0.0213(14) 0.0121(12) -0.0027(14)
C106 0.0347(13) 0.0714(19) 0.0557(16) -0.0060(13) 0.0177(12) 0.0020(14)
C107 0.0395(13) 0.0550(16) 0.0483(14) 0.0029(11) 0.0232(11) 0.0016(12)
C108 0.0367(11) 0.0357(12) 0.0307(11) -0.0007(9) 0.0155(9) 0.0001(9)
C109 0.0416(12) 0.0332(11) 0.0333(11) 0.0036(10) 0.0147(10) -0.0004(9)
C110 0.0559(16) 0.0369(13) 0.0502(16) 0.0077(12) 0.0124(13) -0.0003(11)
C111 0.082(2) 0.0336(13) 0.0522(16) 0.0114(13) 0.0152(16) -0.0020(12)
C201 0.0345(11) 0.0340(11) 0.0333(11) 0.0010(9) 0.0162(9) -0.0003(9)
C202 0.0367(12) 0.0434(14) 0.0409(13) -0.0025(11) 0.0148(10) -0.0064(11)
C203 0.0485(14) 0.0598(17) 0.0351(13) -0.0045(13) 0.0133(11) -0.0077(12)
C204 0.0673(18) 0.0585(17) 0.0402(13) 0.0016(14) 0.0277(13) -0.0089(12)
C205 0.0611(17) 0.0642(18) 0.0456(14) 0.0097(15) 0.0316(13) -0.0020(13)
C206 0.0569(16) 0.0673(18) 0.0543(16) 0.0043(14) 0.0387(14) 0.0010(14)
C207 0.0414(13) 0.0542(16) 0.0520(15) -0.0052(12) 0.0265(12) -0.0014(13)
C208 0.0394(12) 0.0376(12) 0.0333(11) -0.0021(10) 0.0180(10) -0.0005(9)
C209 0.0450(13) 0.0370(12) 0.0334(12) -0.0016(10) 0.0182(10) 0.0014(10)
C210 0.079(2) 0.0391(14) 0.0526(16) -0.0119(14) 0.0373(15) -0.0027(12)
C211 0.100(2) 0.0361(14) 0.0574(17) -0.0103(14) 0.0378(19) -0.0036(13)

loop_
_atom_site_label
_atom_site_fract_x
_atom_site_fract_y
_atom_site_fract_z
_atom_site_U_iso_or_equiv
_atom_site_thermal_displace_type
_atom_site_occupancy
C101 0.19643(16) 0.5566(2) 0.45204(16) 0.0351(7) Uani 1
C102 0.20371(19) 0.4999(3) 0.36026(18) 0.0424(8) Uani 1
C103 0.0983(2) 0.4775(3) 0.26487(18) 0.0489(8) Uani 1
C104 0.0262(2) 0.3873(3) 0.28594(19) 0.0534(9) Uani 1
C105 -0.0376(2) 0.4419(4) 0.3164(2) 0.0583(10) Uani 1
C106 -0.0536(2) 0.6014(3) 0.3298(2) 0.0557(9) Uani 1
C107 0.02866(19) 0.6765(3) 0.42627(19) 0.0468(8) Uani 1
C108 0.13323(16) 0.7016(2) 0.42915(16) 0.0347(7) Uani 1
C109 0.19542(17) 0.8329(2) 0.49500(17) 0.0375(7) Uani 1
C110 0.1372(2) 0.9778(3) 0.4507(2) 0.0532(9) Uani 1
C111 0.2003(2) 1.1146(3) 0.5026(2) 0.0632(10) Uani 1
C201 0.24273(16) 0.9162(2) 0.04688(15) 0.0340(6) Uani 1
C202 0.34105(19) 0.9715(3) 0.14040(18) 0.0420(8) Uani 1
C203 0.3285(2) 0.9913(3) 0.23497(19) 0.0507(9) Uani 1
C204 0.2357(2) 1.0832(3) 0.21387(19) 0.0546(9) Uani 1
C205 0.1408(2) 1.0310(3) 0.1809(2) 0.0545(9) Uani 1
C206 0.1100(2) 0.8703(3) 0.1655(2) 0.0545(10) Uani 1
C207 0.0987(2) 0.7974(3) 0.0691(2) 0.0475(8) Uani 1
C208 0.20180(17) 0.7712(3) 0.06894(16) 0.0366(7) Uani 1
C209 0.19944(18) 0.6404(3) 0.00364(17) 0.0388(7) Uani 1
C210 0.1852(3) 0.4953(3) 0.0479(2) 0.0546(10) Uani 1
C211 0.1980(3) 0.3576(3) -0.0023(2) 0.0646(10) Uani 1
H101 0.1576(17) 0.483(3) 0.4653(16) 0.035(6) Uiso 1
H102 0.2413(19) 0.395(3) 0.3814(18) 0.053(7) Uiso 1
H103 0.2440(19) 0.571(3) 0.3439(18) 0.050(7) Uiso 1
H104 0.107(2) 0.435(3) 0.209(2) 0.062(8) Uiso 1
H105 0.061(2) 0.586(3) 0.232(2) 0.065(8) Uiso 1
H106 0.034(2) 0.277(4) 0.289(2) 0.082(10) Uiso 1
H107 -0.071(2) 0.362(4) 0.339(2) 0.079(10) Uiso 1
H108 -0.0605(18) 0.650(3) 0.2664(19) 0.049(7) Uiso 1
H109 -0.119(2) 0.622(3) 0.329(2) 0.062(8) Uiso 1
H110 0.0033(19) 0.777(3) 0.4396(18) 0.050(7) Uiso 1
H111 0.0437(17) 0.614(3) 0.4909(18) 0.043(6) Uiso 1
H112 0.1209(17) 0.735(3) 0.3633(17) 0.039(6) Uiso 1
H113 0.2034(17) 0.819(3) 0.5649(17) 0.041(6) Uiso 1
H114 0.122(2) 0.979(3) 0.378(2) 0.066(9) Uiso 1
H115 0.069(3) 0.969(4) 0.449(2) 0.081(10) Uiso 1
H116 0.157(2) 1.205(4) 0.469(2) 0.092(11) Uiso 1
H117 0.212(2) 1.112(3) 0.578(2) 0.061(8) Uiso 1
H201 0.1904(17) 0.995(2) 0.0334(16) 0.033(6) Uiso 1
H202 0.362(2) 1.087(3) 0.128(2) 0.069(9) Uiso 1
H203 0.391(2) 0.909(3) 0.153(2) 0.059(8) Uiso 1
H204 0.393(2) 1.037(3) 0.288(2) 0.065(8) Uiso 1
H205 0.3256(18) 0.889(3) 0.2635(17) 0.041(6) Uiso 1
H206 0.245(3) 1.201(4) 0.217(3) 0.110(13) Uiso 1
H207 0.095(2) 1.105(3) 0.172(2) 0.059(8) Uiso 1
H208 0.172(2) 0.804(3) 0.227(2) 0.068(9) Uiso 1
H209 0.040(3) 0.854(4) 0.163(2) 0.090(11) Uiso 1
H210 0.053(2) 0.857(3) 0.011(2) 0.055(8) Uiso 1
H211 0.063(2) 0.709(3) 0.063(2) 0.062(8) Uiso 1
H212 0.2526(18) 0.741(3) 0.1425(18) 0.043(6) Uiso 1
H213 0.1418(17) 0.654(2) -0.0639(17) 0.034(6) Uiso 1
H214 0.240(2) 0.491(3) 0.125(2) 0.061(8) Uiso 1
H215 0.120(3) 0.486(4) 0.050(2) 0.086(11) Uiso 1
H216 0.143(3) 0.352(4) -0.072(3) 0.093(12) Uiso 1
H217 0.194(2) 0.256(3) 0.038(2) 0.060(8) Uiso 1

loop_
_atom_type_symbol
_atom_type_scat_dispersion_real
_atom_type_scat_dispersion_imag
_atom_type_scat_source
H 0 0 'Cromer and Mann (1968)'
C 0.002 0.002 'Cromer and Mann (1968)'

loop_
_geom_angle_atom_site_label_1
_geom_angle_atom_site_label_2
_geom_angle_atom_site_label_3
_geom_angle_site_symmetry_1
_geom_angle_site_symmetry_3
_geom_angle
_geom_angle_publ_flag
C102 C101 C108 . . 112.27(18) yes
C101 C101 C102 2_556 . 111.4(2) yes
C101 C101 C108 2_556 . 116.13(16) yes
C101 C102 C103 . . 114.5(2) yes
C102 C103 C104 . . 111.8(2) yes
C103 C104 C105 . . 124.5(3) yes
C104 C105 C106 . . 126.4(3) yes
C105 C106 C107 . . 117.1(2) yes
C106 C107 C108 . . 114.3(2) yes
C101 C108 C107 . . 111.46(18) yes
C101 C108 C109 . . 113.98(19) yes
C107 C108 C109 . . 114.0(2) yes
C108 C109 C110 . . 110.3(2) yes
C108 C109 C109 . 2_556 109.25(19) yes
C109 C109 C110 2_556 . 112.3(2) yes
C109 C110 C111 . . 113.6(2) yes
C110 C111 C111 . 2_556 109.9(2) yes
C102 C101 H101 . . 105.4(14) no
C108 C101 H101 . . 106.4(16) no
C101 C101 H101 2_556 . 104.1(14) no
C101 C102 H102 . . 106.2(14) no
C101 C102 H103 . . 108.8(15) no
C103 C102 H102 . . 107.8(14) no
C103 C102 H103 . . 107.9(15) no
H102 C102 H103 . . 112(2) no
C102 C103 H104 . . 111.4(18) no
C102 C103 H105 . . 110.9(15) no
C104 C103 H104 . . 111.6(17) no
C104 C103 H105 . . 109.3(17) no
H104 C103 H105 . . 102(2) no
C103 C104 H106 . . 118.6(19) no
C105 C104 H106 . . 116.1(19) no
C104 C105 H107 . . 113(2) no
C106 C105 H107 . . 120.5(19) no
C105 C106 H108 . . 104.0(16) no
C105 C106 H109 . . 113.8(16) no
C107 C106 H108 . . 112.3(16) no
C107 C106 H109 . . 104.3(16) no
H108 C106 H109 . . 105(2) no
C106 C107 H110 . . 112.4(15) no
C106 C107 H111 . . 111.0(14) no
C108 C107 H110 . . 108.3(17) no
C108 C107 H111 . . 107.1(15) no
H110 C107 H111 . . 103(2) no
C101 C108 H112 . . 106.7(16) no
C107 C108 H112 . . 109.2(16) no
C109 C108 H112 . . 100.5(16) no
C108 C109 H113 . . 108.2(15) no
C110 C109 H113 . . 108.7(16) no
C109 C109 H113 2_556 . 108.0(16) no
C109 C110 H114 . . 105.5(16) no
C109 C110 H115 . . 107(2) no
C111 C110 H114 . . 108.2(16) no
C111 C110 H115 . . 116(2) no
H114 C110 H115 . . 106(2) no
C110 C111 H116 . . 108.8(18) no
C110 C111 H117 . . 106.1(16) no
H116 C111 H117 . . 107(2) no
C111 C111 H116 2_556 . 111.5(19) no
C111 C111 H117 2_556 . 113.4(17) no
C202 C201 C208 . . 111.65(18) yes
C201 C201 C202 2_555 . 111.2(2) yes
C201 C201 C208 2_555 . 116.26(16) yes
C201 C202 C203 . . 114.3(2) yes
C202 C203 C204 . . 111.9(2) yes
C203 C204 C205 . . 124.7(3) yes
C204 C205 C206 . . 125.9(3) yes
C205 C206 C207 . . 116.6(2) yes
C206 C207 C208 . . 114.5(2) yes
C201 C208 C207 . . 110.9(2) yes
C201 C208 C209 . . 114.0(2) yes
C207 C208 C209 . . 113.9(2) yes
C208 C209 C210 . . 110.3(2) yes
C208 C209 C209 . 2_555 108.9(2) yes
C209 C209 C210 2_555 . 111.7(3) yes
C209 C210 C211 . . 114.2(3) yes
C210 C211 C211 . 2_555 110.3(3) yes
C202 C201 H201 . . 104.2(12) no
C208 C201 H201 . . 108.0(14) no
C201 C201 H201 2_555 . 104.5(13) no
C201 C202 H202 . . 111.0(14) no
C201 C202 H203 . . 107.9(18) no
C203 C202 H202 . . 102.2(15) no
C203 C202 H203 . . 109.8(18) no
H202 C202 H203 . . 112(3) no
C202 C203 H204 . . 107.7(18) no
C202 C203 H205 . . 109.4(14) no
C204 C203 H204 . . 111.0(17) no
C204 C203 H205 . . 111.8(16) no
H204 C203 H205 . . 105(2) no
C203 C204 H206 . . 117(3) no
C205 C204 H206 . . 117(3) no
C204 C205 H207 . . 111.2(19) no
C206 C205 H207 . . 122.7(19) no
C205 C206 H208 . . 109.1(15) no
C205 C206 H209 . . 112(2) no
C207 C206 H208 . . 103.4(15) no
C207 C206 H209 . . 104.9(17) no
H208 C206 H209 . . 111(2) no
C206 C207 H210 . . 109.3(17) no
C206 C207 H211 . . 105.0(17) no
C208 C207 H210 . . 109.6(19) no
C208 C207 H211 . . 112.0(19) no
H210 C207 H211 . . 106(2) no
C201 C208 H212 . . 107.6(16) no
C207 C208 H212 . . 103.9(16) no
C209 C208 H212 . . 105.6(15) no
C208 C209 H213 . . 108.5(12) no
C210 C209 H213 . . 109.5(13) no
C209 C209 H213 2_555 . 107.9(16) no
C209 C210 H214 . . 108.8(16) no
C209 C210 H215 . . 115(2) no
C211 C210 H214 . . 108.1(16) no
C211 C210 H215 . . 108(2) no
H214 C210 H215 . . 101(2) no
C210 C211 H216 . . 110(2) no
C210 C211 H217 . . 110.5(15) no
H216 C211 H217 . . 108(3) no
C211 C211 H216 2_555 . 110(3) no
C211 C211 H217 2_555 . 107.2(17) no

loop_
_geom_bond_atom_site_label_1
_geom_bond_atom_site_label_2
_geom_bond_site_symmetry_1
_geom_bond_site_symmetry_2
_geom_bond_distance
_geom_bond_publ_flag
C101 C102 . . 1.535(3) yes
C101 C108 . . 1.552(3) yes
C101 C101 . 2_556 1.546(3) yes
C102 C103 . . 1.541(4) yes
C103 C104 . . 1.493(4) yes
C104 C105 . . 1.328(5) yes
C105 C106 . . 1.497(5) yes
C106 C107 . . 1.536(4) yes
C107 C108 . . 1.538(4) yes
C108 C109 . . 1.541(3) yes
C109 C110 . . 1.537(3) yes
C109 C109 . 2_556 1.542(4) yes
C110 C111 . . 1.523(4) yes
C111 C111 . 2_556 1.504(5) yes
C101 H101 . . 0.96(3) no
C102 H102 . . 1.07(3) no
C102 H103 . . 0.99(3) no
C103 H104 . . 0.99(3) no
C103 H105 . . 1.12(3) no
C104 H106 . . 1.01(4) no
C105 H107 . . 1.02(3) no
C106 H108 . . 1.02(3) no
C106 H109 . . 0.98(3) no
C107 H110 . . 1.04(3) no
C107 H111 . . 1.06(3) no
C108 H112 . . 0.97(2) no
C109 H113 . . 1.02(2) no
C110 H114 . . 1.01(3) no
C110 H115 . . 1.00(5) no
C111 H116 . . 1.01(3) no
C111 H117 . . 1.07(3) no
C201 C202 . . 1.542(3) yes
C201 C208 . . 1.550(3) yes
C201 C201 . 2_555 1.537(3) yes
C202 C203 . . 1.542(4) yes
C203 C204 . . 1.499(4) yes
C204 C205 . . 1.325(4) yes
C205 C206 . . 1.512(4) yes
C206 C207 . . 1.538(4) yes
C207 C208 . . 1.540(4) yes
C208 C209 . . 1.536(4) yes
C209 C210 . . 1.538(4) yes
C209 C209 . 2_555 1.547(4) yes
C210 C211 . . 1.522(4) yes
C211 C211 . 2_555 1.501(7) yes
C201 H201 . . 1.00(2) no
C202 H202 . . 1.13(3) no
C202 H203 . . 0.87(3) no
C203 H204 . . 0.99(3) no
C203 H205 . . 1.03(3) no
C204 H206 . . 1.08(4) no
C205 H207 . . 0.92(3) no
C206 H208 . . 1.12(3) no
C206 H209 . . 1.02(5) no
C207 H210 . . 0.97(3) no
C207 H211 . . 0.94(3) no
C208 H212 . . 1.04(2) no
C209 H213 . . 0.97(2) no
C210 H214 . . 1.05(3) no
C210 H215 . . 0.98(5) no
C211 H216 . . 0.97(4) no
C211 H217 . . 1.12(3) no

loop_
_geom_torsion_atom_site_label_1
_geom_torsion_atom_site_label_2
_geom_torsion_atom_site_label_3
_geom_torsion_atom_site_label_4
_geom_torsion_site_symmetry_1
_geom_torsion_site_symmetry_3
_geom_torsion_site_symmetry_4
_geom_torsion
_geom_torsion_publ_flag
C108 C101 C102 C103 . . . -55.3(3) no
C101 C101 C102 C103 2_556 . . 172.43(19) no
C102 C101 C108 C107 . . . 110.0(2) no
C102 C101 C108 C109 . . . -119.2(2) no
C101 C101 C108 C107 2_556 . . -120.2(2) no
C101 C101 C108 C109 2_556 . . 10.7(3) no
C102 C101 C101 C102 . 2_556 2_556 -137.8(2) no
C102 C101 C101 C108 . 2_556 2_556 92.0(2) no
C108 C101 C101 C102 . 2_556 2_556 92.0(2) no
C108 C101 C101 C108 . 2_556 2_556 -38.3(3) no
C101 C102 C103 C104 . . . -51.0(3) no
C102 C103 C104 C105 . . . 88.3(3) no
C103 C104 C105 C106 . . . 3.5(4) no
C104 C105 C106 C107 . . . -78.8(4) no
C105 C106 C107 C108 . . . 71.2(3) no
C106 C107 C108 C101 . . . -76.2(3) no
C106 C107 C108 C109 . . . 153.0(2) no
C101 C108 C109 C110 . . . 165.9(2) no
C101 C108 C109 C109 . . 2_556 42.0(2) no
C107 C108 C109 C110 . . . -64.6(3) no
C107 C108 C109 C109 . . 2_556 171.54(18) no
C108 C109 C110 C111 . . . -171.7(2) no
C109 C109 C110 C111 2_556 . . -49.6(3) no
C108 C109 C109 C108 . 2_556 2_556 -69.9(2) no
C108 C109 C109 C110 . 2_556 2_556 167.35(18) no
C110 C109 C109 C108 . 2_556 2_556 167.35(18) no
C110 C109 C109 C110 . 2_556 2_556 44.6(3) no
C109 C110 C111 C111 . . 2_556 57.3(3) no
C110 C111 C111 C110 . 2_556 2_556 -59.7(3) no
C208 C201 C202 C203 . . . -54.9(3) no
C201 C201 C202 C203 2_555 . . 173.48(19) no
C202 C201 C208 C207 . . . 110.7(2) no
C202 C201 C208 C209 . . . -119.1(2) no
C201 C201 C208 C207 2_555 . . -120.3(2) no
C201 C201 C208 C209 2_555 . . 9.9(3) no
C202 C201 C201 C202 . 2_555 2_555 -139.1(2) no
C202 C201 C201 C208 . 2_555 2_555 91.6(2) no
C208 C201 C201 C202 . 2_555 2_555 91.6(2) no
C208 C201 C201 C208 . 2_555 2_555 -37.6(3) no
C201 C202 C203 C204 . . . -51.7(3) no
C202 C203 C204 C205 . . . 88.0(3) no
C203 C204 C205 C206 . . . 4.5(4) no
C204 C205 C206 C207 . . . -78.8(4) no
C205 C206 C207 C208 . . . 71.4(3) no
C206 C207 C208 C201 . . . -77.6(3) no
C206 C207 C208 C209 . . . 152.1(2) no
C201 C208 C209 C210 . . . 165.5(2) no
C201 C208 C209 C209 . . 2_555 42.6(3) no
C207 C208 C209 C210 . . . -65.8(3) no
C207 C208 C209 C209 . . 2_555 171.3(2) no
C208 C209 C210 C211 . . . -171.3(3) no
C209 C209 C210 C211 2_555 . . -50.1(3) no
C208 C209 C209 C208 . 2_555 2_555 -70.4(2) no
C208 C209 C209 C210 . 2_555 2_555 167.6(2) no
C210 C209 C209 C208 . 2_555 2_555 167.6(2) no
C210 C209 C209 C210 . 2_555 2_555 45.5(3) no
C209 C210 C211 C211 . . 2_555 56.4(3) no
C210 C211 C211 C210 . 2_555 2_555 -57.7(3) no
